data_4344707
loop_
_publ_author_name
'Song, Li-Cheng'
'Xu, Kai-Kai'
'Han, Xiao-Feng'
'Zhang, Ji-Wei'

_publ_section_title
;
 Synthetic and Structural Studies of 2-Acylmethyl-6-R-Difunctionalized
 Pyridine Ligand-Containing Iron Complexes Related to [Fe]-Hydrogenase.
;
_journal_issue 3
_journal_name_full 'Inorganic chemistry'
_journal_page_first 1258
_journal_page_last 1269
_journal_paper_doi 10.1021/acs.inorgchem.5b02490
_journal_volume 55
_journal_year 2016
_chemical_formula_sum 'C30 H24 Cl2 Fe N O4 P'
_chemical_formula_weight 620.22
_chemical_name_systematic
; 
 ? 
;
_space_group_IT_number 14
_symmetry_cell_setting monoclinic
_symmetry_space_group_name_Hall '-P 2ybc'
_symmetry_space_group_name_H-M 'P 1 21/c 1'
_atom_sites_solution_hydrogens geom
_atom_sites_solution_primary direct
_atom_sites_solution_secondary difmap
_audit_creation_method SHELXL-97
_cell_angle_alpha 90.00
_cell_angle_beta 101.322(3)
_cell_angle_gamma 90.00
_cell_formula_units_Z 4
_cell_length_a 9.694(3)
_cell_length_b 16.045(4)
_cell_length_c 18.325(5)
_cell_measurement_reflns_used 8838
_cell_measurement_temperature 113(2)
_cell_measurement_theta_max 27.9
_cell_measurement_theta_min 1.7
_cell_volume 2794.8(13)
_computing_cell_refinement CrystalClear
_computing_data_collection CrystalClear
_computing_data_reduction CrystalClear
_computing_molecular_graphics 'Bruker SHELXTL'
_computing_publication_material 'CrystalStructure 3.8'
_computing_structure_refinement 'SHELXL-97 (Sheldrick, 1997)'
_computing_structure_solution 'SHELXS-97 (Sheldrick, 1990)'
_diffrn_ambient_temperature 113(2)
_diffrn_detector_area_resol_mean 14.22
_diffrn_measured_fraction_theta_full 0.998
_diffrn_measured_fraction_theta_max 0.998
_diffrn_measurement_device_type 'Rigaku Saturn724 CCD'
_diffrn_measurement_method '\w and \f scans'
_diffrn_radiation_monochromator multilayer
_diffrn_radiation_source 'rotating anode'
_diffrn_radiation_type MoK\a
_diffrn_radiation_wavelength 0.71073
_diffrn_reflns_av_R_equivalents 0.0358
_diffrn_reflns_av_sigmaI/netI 0.0287
_diffrn_reflns_limit_h_max 12
_diffrn_reflns_limit_h_min -12
_diffrn_reflns_limit_k_max 21
_diffrn_reflns_limit_k_min -20
_diffrn_reflns_limit_l_max 24
_diffrn_reflns_limit_l_min -24
_diffrn_reflns_number 32724
_diffrn_reflns_theta_full 27.93
_diffrn_reflns_theta_max 27.93
_diffrn_reflns_theta_min 1.70
_diffrn_standards_decay_% 0
_diffrn_standards_interval_count 0
_diffrn_standards_interval_time 0
_diffrn_standards_number 0
_exptl_absorpt_coefficient_mu 0.825
_exptl_absorpt_correction_T_max 0.9075
_exptl_absorpt_correction_T_min 0.8523
_exptl_absorpt_correction_type multi-scan
_exptl_absorpt_process_details CrystalClear
_exptl_crystal_colour Colorless
_exptl_crystal_density_diffrn 1.474
_exptl_crystal_density_method 'not measured'
_exptl_crystal_description Prism
_exptl_crystal_F_000 1272
_exptl_crystal_size_max 0.20
_exptl_crystal_size_mid 0.18
_exptl_crystal_size_min 0.12
_refine_diff_density_max 0.819
_refine_diff_density_min -0.446
_refine_diff_density_rms 0.058
_refine_ls_extinction_method none
_refine_ls_goodness_of_fit_ref 1.058
_refine_ls_hydrogen_treatment constr
_refine_ls_matrix_type full
_refine_ls_number_parameters 361
_refine_ls_number_reflns 6688
_refine_ls_number_restraints 21
_refine_ls_restrained_S_all 1.094
_refine_ls_R_factor_all 0.0370
_refine_ls_R_factor_gt 0.0329
_refine_ls_shift/su_max 0.002
_refine_ls_shift/su_mean 0.000
_refine_ls_structure_factor_coef Fsqd
_refine_ls_weighting_details 'calc w=1/[\s^2^(Fo^2^)+(0.0480P)^2^+0.8296P] where P=(Fo^2^+2Fc^2^)/3'
_refine_ls_weighting_scheme calc
_refine_ls_wR_factor_gt 0.0865
_refine_ls_wR_factor_ref 0.0887
_reflns_number_gt 5973
_reflns_number_total 6688
_reflns_threshold_expression >2sigma(I)
_cod_data_source_file ic5b02490_si_002.cif
_cod_data_source_block 11
_cod_depositor_comments
;
The following automatic conversions were performed:

'_symmetry_cell_setting' value 'Monoclinic' changed to 'monoclinic'
according to
/usr/data/users/saulius/crontab/automatic-downloads/current/ACS/lib/dictionaries/cif_core.dic
dictionary named 'cif_core.dic' version 2.4.2 from 2011-04-26.

Automatic conversion script
Id: cif_fix_values 4268 2015-11-12 08:31:59Z antanas 
;
_cod_original_sg_symbol_H-M P2(1)/c
_cod_database_code 4344707

loop_
_symmetry_equiv_pos_as_xyz
'x, y, z'
'-x, y+1/2, -z+1/2'
'-x, -y, -z'
'x, -y-1/2, z-1/2'

loop_
_atom_site_label
_atom_site_type_symbol
_atom_site_fract_x
_atom_site_fract_y
_atom_site_fract_z
_atom_site_U_iso_or_equiv
_atom_site_adp_type
_atom_site_occupancy
_atom_site_symmetry_multiplicity
_atom_site_calc_flag
_atom_site_refinement_flags
_atom_site_disorder_assembly
_atom_site_disorder_group
Fe1 Fe 0.66490(2) 0.589303(13) 0.206038(12) 0.01445(7) Uani 1 1 d . . .
P1 P 0.88936(4) 0.54553(2) 0.25375(2) 0.01485(9) Uani 1 1 d . . .
O1 O 0.38208(13) 0.65733(9) 0.15506(9) 0.0362(3) Uani 1 1 d . . .
O2 O 0.77866(13) 0.75502(8) 0.19349(7) 0.0269(3) Uani 1 1 d . . .
O3 O 0.67586(14) 0.60825(8) 0.04750(7) 0.0285(3) Uani 1 1 d . . .
O4 O 0.63447(14) 0.64059(8) 0.35726(7) 0.0261(3) Uani 1 1 d . . .
N1 N 0.59337(13) 0.47413(8) 0.20452(8) 0.0171(3) Uani 1 1 d . . .
C1 C 0.49102(18) 0.62945(10) 0.17488(10) 0.0215(3) Uani 1 1 d . . .
C2 C 0.73432(17) 0.68970(10) 0.20044(9) 0.0187(3) Uani 1 1 d . . .
C3 C 0.66886(17) 0.56276(11) 0.09982(9) 0.0193(3) Uani 1 1 d . . .
C4 C 0.65082(18) 0.46821(11) 0.08413(9) 0.0226(4) Uani 1 1 d . . .
H4A H 0.5884 0.4594 0.0351 0.027 Uiso 1 1 calc R . .
H4B H 0.7434 0.4431 0.0824 0.027 Uiso 1 1 calc R . .
C5 C 0.58948(17) 0.42667(10) 0.14304(10) 0.0205(3) Uani 1 1 d . . .
C6 C 0.53299(19) 0.34711(11) 0.13944(11) 0.0280(4) Uani 1 1 d . . .
H6 H 0.5271 0.3145 0.0957 0.034 Uiso 1 1 calc R . .
C7 C 0.4852(2) 0.31556(11) 0.20019(12) 0.0319(4) Uani 1 1 d . . .
H7 H 0.4484 0.2606 0.1988 0.038 Uiso 1 1 calc R . .
C8 C 0.49110(19) 0.36435(11) 0.26300(11) 0.0285(4) Uani 1 1 d . . .
H8 H 0.4592 0.3432 0.3052 0.034 Uiso 1 1 calc R . .
C9 C 0.54425(17) 0.44461(11) 0.26334(10) 0.0210(3) Uani 1 1 d . . .
C10 C 0.55086(19) 0.50536(11) 0.32542(10) 0.0244(4) Uani 1 1 d . . .
H10A H 0.6040 0.4805 0.3720 0.029 Uiso 1 1 calc R . .
H10B H 0.4544 0.5176 0.3327 0.029 Uiso 1 1 calc R . .
C11 C 0.62238(17) 0.58673(10) 0.30906(9) 0.0193(3) Uani 1 1 d . . .
C12 C 1.00018(16) 0.51945(10) 0.18691(9) 0.0188(3) Uani 1 1 d . . .
C13 C 1.08856(18) 0.45009(11) 0.19360(10) 0.0252(4) Uani 1 1 d . . .
H13 H 1.0920 0.4127 0.2341 0.030 Uiso 1 1 calc R . .
C14 C 1.17168(19) 0.43563(13) 0.14095(11) 0.0311(4) Uani 1 1 d . . .
H14 H 1.2301 0.3876 0.1452 0.037 Uiso 1 1 calc R . .
C15 C 1.17001(19) 0.49045(14) 0.08254(11) 0.0328(4) Uani 1 1 d . . .
H15 H 1.2262 0.4798 0.0465 0.039 Uiso 1 1 calc R . .
C16 C 1.0863(2) 0.56067(13) 0.07682(10) 0.0292(4) Uani 1 1 d . . .
H16 H 1.0870 0.5992 0.0375 0.035 Uiso 1 1 calc R . .
C17 C 1.00096(18) 0.57533(11) 0.12828(10) 0.0220(3) Uani 1 1 d . . .
H17 H 0.9429 0.6235 0.1236 0.026 Uiso 1 1 calc R . .
C18 C 1.00351(17) 0.61969(10) 0.31408(9) 0.0178(3) Uani 1 1 d . . .
C19 C 0.94759(19) 0.68369(10) 0.35043(9) 0.0221(3) Uani 1 1 d . . .
H19 H 0.8485 0.6898 0.3443 0.027 Uiso 1 1 calc R . .
C20 C 1.0367(2) 0.73888(11) 0.39587(10) 0.0258(4) Uani 1 1 d . . .
H20 H 0.9979 0.7825 0.4205 0.031 Uiso 1 1 calc R . .
C21 C 1.1805(2) 0.73075(11) 0.40546(10) 0.0278(4) Uani 1 1 d . . .
H21 H 1.2406 0.7688 0.4364 0.033 Uiso 1 1 calc R . .
C22 C 1.2371(2) 0.66691(13) 0.36984(11) 0.0311(4) Uani 1 1 d . . .
H22 H 1.3363 0.6609 0.3768 0.037 Uiso 1 1 calc R . .
C23 C 1.14963(19) 0.61173(12) 0.32408(10) 0.0263(4) Uani 1 1 d . . .
H23 H 1.1892 0.5684 0.2995 0.032 Uiso 1 1 calc R . .
C24 C 0.89091(16) 0.45303(10) 0.31175(9) 0.0178(3) Uani 1 1 d . . .
C25 C 0.86557(17) 0.37393(10) 0.27937(10) 0.0214(3) Uani 1 1 d . . .
H25 H 0.8556 0.3677 0.2270 0.026 Uiso 1 1 calc R . .
C26 C 0.85504(19) 0.30474(11) 0.32331(11) 0.0274(4) Uani 1 1 d . . .
H26 H 0.8397 0.2511 0.3012 0.033 Uiso 1 1 calc R . .
C27 C 0.8669(2) 0.31370(12) 0.39921(12) 0.0338(4) Uani 1 1 d . . .
H27 H 0.8588 0.2663 0.4291 0.041 Uiso 1 1 calc R . .
C28 C 0.8905(2) 0.39155(13) 0.43199(11) 0.0345(5) Uani 1 1 d . . .
H28 H 0.8985 0.3974 0.4842 0.041 Uiso 1 1 calc R . .
C29 C 0.9024(2) 0.46105(11) 0.38838(10) 0.0256(4) Uani 1 1 d . . .
H29 H 0.9185 0.5144 0.4110 0.031 Uiso 1 1 calc R . .
Cl1 Cl 0.50321(7) 0.81137(4) 0.03881(3) 0.05264(16) Uani 1 1 d D A .
Cl2 Cl 0.7328(2) 0.92475(13) 0.06826(10) 0.0598(4) Uani 0.60 1 d PDU A 1
Cl2' Cl 0.7067(4) 0.9534(2) 0.04323(15) 0.0774(10) Uani 0.40 1 d PDU A 2
C30 C 0.6767(3) 0.83372(18) 0.02817(13) 0.0555(7) Uani 1 1 d D . .

loop_
_atom_site_aniso_label
_atom_site_aniso_U_11
_atom_site_aniso_U_22
_atom_site_aniso_U_33
_atom_site_aniso_U_23
_atom_site_aniso_U_13
_atom_site_aniso_U_12
Fe1 0.01547(12) 0.01364(12) 0.01445(12) 0.00000(8) 0.00341(9) 0.00202(8)
P1 0.0157(2) 0.01382(19) 0.01496(19) 0.00003(14) 0.00275(15) 0.00099(15)
O1 0.0193(7) 0.0290(7) 0.0567(10) -0.0015(6) -0.0012(6) 0.0059(6)
O2 0.0275(7) 0.0189(6) 0.0338(7) 0.0057(5) 0.0045(5) -0.0007(5)
O3 0.0363(7) 0.0328(7) 0.0176(6) 0.0045(5) 0.0079(5) 0.0074(6)
O4 0.0370(7) 0.0230(6) 0.0201(6) -0.0041(5) 0.0103(5) 0.0023(5)
N1 0.0145(6) 0.0155(6) 0.0205(7) -0.0008(5) 0.0018(5) 0.0025(5)
C1 0.0230(8) 0.0167(8) 0.0249(9) -0.0031(6) 0.0049(7) -0.0015(7)
C2 0.0180(8) 0.0207(8) 0.0174(8) 0.0015(6) 0.0031(6) 0.0060(6)
C3 0.0162(8) 0.0242(8) 0.0168(8) -0.0019(6) 0.0019(6) 0.0044(6)
C4 0.0227(8) 0.0250(9) 0.0192(8) -0.0063(7) 0.0019(7) 0.0035(7)
C5 0.0155(8) 0.0199(8) 0.0244(8) -0.0043(6) -0.0001(6) 0.0047(6)
C6 0.0212(9) 0.0214(9) 0.0394(11) -0.0117(8) 0.0013(8) 0.0013(7)
C7 0.0266(9) 0.0177(8) 0.0511(12) -0.0026(8) 0.0066(9) -0.0041(7)
C8 0.0251(9) 0.0218(9) 0.0391(11) 0.0050(8) 0.0078(8) -0.0036(7)
C9 0.0164(8) 0.0199(8) 0.0267(9) 0.0017(7) 0.0044(7) 0.0009(6)
C10 0.0254(9) 0.0261(9) 0.0237(9) 0.0007(7) 0.0099(7) -0.0030(7)
C11 0.0191(8) 0.0203(8) 0.0189(8) 0.0020(6) 0.0051(6) 0.0042(6)
C12 0.0154(7) 0.0221(8) 0.0187(8) -0.0038(6) 0.0023(6) -0.0011(6)
C13 0.0207(8) 0.0264(9) 0.0284(9) -0.0024(7) 0.0045(7) 0.0039(7)
C14 0.0222(9) 0.0349(10) 0.0373(11) -0.0112(8) 0.0085(8) 0.0053(8)
C15 0.0227(9) 0.0471(12) 0.0312(10) -0.0144(9) 0.0119(8) -0.0054(9)
C16 0.0278(9) 0.0393(11) 0.0225(9) -0.0024(8) 0.0101(7) -0.0071(8)
C17 0.0201(8) 0.0235(8) 0.0229(8) -0.0008(7) 0.0057(7) -0.0016(7)
C18 0.0210(8) 0.0154(7) 0.0161(7) 0.0015(6) 0.0016(6) -0.0026(6)
C19 0.0250(9) 0.0192(8) 0.0211(8) -0.0001(6) 0.0019(7) 0.0004(7)
C20 0.0354(10) 0.0187(8) 0.0221(9) -0.0016(7) 0.0026(7) -0.0011(7)
C21 0.0335(10) 0.0240(9) 0.0243(9) -0.0008(7) 0.0013(8) -0.0112(8)
C22 0.0225(9) 0.0362(10) 0.0334(10) -0.0064(8) 0.0026(8) -0.0068(8)
C23 0.0223(9) 0.0276(9) 0.0279(9) -0.0047(7) 0.0020(7) -0.0009(7)
C24 0.0152(7) 0.0164(8) 0.0210(8) 0.0027(6) 0.0016(6) 0.0008(6)
C25 0.0211(8) 0.0183(8) 0.0233(8) -0.0009(6) 0.0010(7) 0.0018(7)
C26 0.0273(9) 0.0170(8) 0.0357(10) 0.0032(7) 0.0005(8) -0.0001(7)
C27 0.0409(11) 0.0235(9) 0.0353(11) 0.0118(8) 0.0031(9) -0.0033(8)
C28 0.0491(12) 0.0308(10) 0.0220(9) 0.0071(8) 0.0032(9) -0.0057(9)
C29 0.0341(10) 0.0203(8) 0.0213(8) 0.0016(7) 0.0028(7) -0.0031(7)
Cl1 0.0525(4) 0.0643(4) 0.0363(3) -0.0048(3) -0.0029(3) -0.0019(3)
Cl2 0.0474(8) 0.0809(11) 0.0533(11) -0.0119(8) 0.0153(8) -0.0223(8)
Cl2' 0.0584(16) 0.133(3) 0.0440(15) -0.0113(13) 0.0175(12) -0.0334(18)
C30 0.0506(14) 0.088(2) 0.0299(12) 0.0067(12) 0.0123(10) 0.0152(14)

loop_
_atom_type_symbol
_atom_type_description
_atom_type_scat_dispersion_real
_atom_type_scat_dispersion_imag
_atom_type_scat_source
C C 0.0033 0.0016 'International Tables Vol C Tables 4.2.6.8 and 6.1.1.4'
H H 0.0000 0.0000 'International Tables Vol C Tables 4.2.6.8 and 6.1.1.4'
N N 0.0061 0.0033 'International Tables Vol C Tables 4.2.6.8 and 6.1.1.4'
O O 0.0106 0.0060 'International Tables Vol C Tables 4.2.6.8 and 6.1.1.4'
P P 0.1023 0.0942 'International Tables Vol C Tables 4.2.6.8 and 6.1.1.4'
Cl Cl 0.1484 0.1585 'International Tables Vol C Tables 4.2.6.8 and 6.1.1.4'
Fe Fe 0.3463 0.8444 'International Tables Vol C Tables 4.2.6.8 and 6.1.1.4'

loop_
_geom_angle_atom_site_label_1
_geom_angle_atom_site_label_2
_geom_angle_atom_site_label_3
_geom_angle
C2 Fe1 C1 89.94(8)
C2 Fe1 N1 175.02(7)
C1 Fe1 N1 91.50(7)
C2 Fe1 C3 93.30(7)
C1 Fe1 C3 87.88(7)
N1 Fe1 C3 81.99(6)
C2 Fe1 C11 103.02(7)
C1 Fe1 C11 87.31(7)
N1 Fe1 C11 81.82(6)
C3 Fe1 C11 162.97(7)
C2 Fe1 P1 87.55(6)
C1 Fe1 P1 175.33(6)
N1 Fe1 P1 91.33(4)
C3 Fe1 P1 96.19(5)
C11 Fe1 P1 89.42(5)
C24 P1 C12 105.38(8)
C24 P1 C18 103.95(8)
C12 P1 C18 100.80(8)
C24 P1 Fe1 111.75(5)
C12 P1 Fe1 116.96(6)
C18 P1 Fe1 116.46(6)
C9 N1 C5 120.77(15)
C9 N1 Fe1 119.79(11)
C5 N1 Fe1 119.40(11)
O1 C1 Fe1 177.94(16)
O2 C2 Fe1 177.04(15)
O3 C3 C4 117.59(15)
O3 C3 Fe1 130.80(13)
C4 C3 Fe1 111.50(11)
C5 C4 C3 110.54(14)
C5 C4 H4A 109.5
C3 C4 H4A 109.5
C5 C4 H4B 109.5
C3 C4 H4B 109.5
H4A C4 H4B 108.1
N1 C5 C6 120.25(17)
N1 C5 C4 113.69(15)
C6 C5 C4 126.05(16)
C7 C6 C5 119.38(17)
C7 C6 H6 120.3
C5 C6 H6 120.3
C6 C7 C8 119.79(17)
C6 C7 H7 120.1
C8 C7 H7 120.1
C7 C8 C9 118.93(18)
C7 C8 H8 120.5
C9 C8 H8 120.5
N1 C9 C8 120.82(16)
N1 C9 C10 114.33(15)
C8 C9 C10 124.84(16)
C9 C10 C11 111.14(14)
C9 C10 H10A 109.4
C11 C10 H10A 109.4
C9 C10 H10B 109.4
C11 C10 H10B 109.4
H10A C10 H10B 108.0
O4 C11 C10 116.24(15)
O4 C11 Fe1 130.89(13)
C10 C11 Fe1 112.62(11)
C13 C12 C17 118.85(16)
C13 C12 P1 123.70(13)
C17 C12 P1 117.36(13)
C14 C13 C12 120.06(18)
C14 C13 H13 120.0
C12 C13 H13 120.0
C15 C14 C13 120.64(18)
C15 C14 H14 119.7
C13 C14 H14 119.7
C16 C15 C14 119.69(17)
C16 C15 H15 120.2
C14 C15 H15 120.2
C15 C16 C17 120.36(18)
C15 C16 H16 119.8
C17 C16 H16 119.8
C16 C17 C12 120.35(17)
C16 C17 H17 119.8
C12 C17 H17 119.8
C19 C18 C23 119.01(15)
C19 C18 P1 121.37(13)
C23 C18 P1 119.62(13)
C18 C19 C20 120.08(17)
C18 C19 H19 120.0
C20 C19 H19 120.0
C21 C20 C19 120.64(17)
C21 C20 H20 119.7
C19 C20 H20 119.7
C20 C21 C22 119.69(17)
C20 C21 H21 120.2
C22 C21 H21 120.2
C21 C22 C23 120.30(18)
C21 C22 H22 119.8
C23 C22 H22 119.8
C22 C23 C18 120.27(17)
C22 C23 H23 119.9
C18 C23 H23 119.9
C29 C24 C25 118.89(15)
C29 C24 P1 120.15(13)
C25 C24 P1 120.62(13)
C26 C25 C24 120.37(17)
C26 C25 H25 119.8
C24 C25 H25 119.8
C27 C26 C25 120.03(17)
C27 C26 H26 120.0
C25 C26 H26 120.0
C26 C27 C28 120.32(17)
C26 C27 H27 119.8
C28 C27 H27 119.8
C27 C28 C29 119.94(18)
C27 C28 H28 120.0
C29 C28 H28 120.0
C28 C29 C24 120.43(17)
C28 C29 H29 119.8
C24 C29 H29 119.8
Cl2 C30 Cl1 111.23(16)
Cl2 C30 Cl2' 19.18(10)
Cl1 C30 Cl2' 107.59(17)

loop_
_geom_bond_atom_site_label_1
_geom_bond_atom_site_label_2
_geom_bond_distance
Fe1 C2 1.7565(18)
Fe1 C1 1.7901(18)
Fe1 N1 1.9721(14)
Fe1 C3 2.0002(17)
Fe1 C11 2.0103(17)
Fe1 P1 2.2902(7)
P1 C24 1.8240(17)
P1 C12 1.8293(17)
P1 C18 1.8391(17)
O1 C1 1.139(2)
O2 C2 1.149(2)
O3 C3 1.218(2)
O4 C11 1.225(2)
N1 C9 1.347(2)
N1 C5 1.354(2)
C3 C4 1.548(2)
C4 C5 1.488(2)
C4 H4A 0.9900
C4 H4B 0.9900
C5 C6 1.385(2)
C6 C7 1.383(3)
C6 H6 0.9500
C7 C8 1.384(3)
C7 H7 0.9500
C8 C9 1.386(2)
C8 H8 0.9500
C9 C10 1.490(2)
C10 C11 1.535(2)
C10 H10A 0.9900
C10 H10B 0.9900
C12 C13 1.395(2)
C12 C17 1.401(2)
C13 C14 1.393(3)
C13 H13 0.9500
C14 C15 1.383(3)
C14 H14 0.9500
C15 C16 1.380(3)
C15 H15 0.9500
C16 C17 1.391(2)
C16 H16 0.9500
C17 H17 0.9500
C18 C19 1.391(2)
C18 C23 1.398(2)
C19 C20 1.393(2)
C19 H19 0.9500
C20 C21 1.376(3)
C20 H20 0.9500
C21 C22 1.385(3)
C21 H21 0.9500
C22 C23 1.388(3)
C22 H22 0.9500
C23 H23 0.9500
C24 C29 1.393(2)
C24 C25 1.402(2)
C25 C26 1.387(2)
C25 H25 0.9500
C26 C27 1.380(3)
C26 H26 0.9500
C27 C28 1.385(3)
C27 H27 0.9500
C28 C29 1.390(2)
C28 H28 0.9500
C29 H29 0.9500
Cl1 C30 1.768(3)
Cl2 C30 1.677(4)
Cl2' C30 1.953(5)

loop_
_geom_torsion_atom_site_label_1
_geom_torsion_atom_site_label_2
_geom_torsion_atom_site_label_3
_geom_torsion_atom_site_label_4
_geom_torsion
C2 Fe1 P1 C24 154.38(8)
C1 Fe1 P1 C24 96.8(7)
N1 Fe1 P1 C24 -30.48(7)
C3 Fe1 P1 C24 -112.56(8)
C11 Fe1 P1 C24 51.32(8)
C2 Fe1 P1 C12 -84.07(8)
C1 Fe1 P1 C12 -141.7(7)
N1 Fe1 P1 C12 91.08(7)
C3 Fe1 P1 C12 8.99(8)
C11 Fe1 P1 C12 172.88(8)
C2 Fe1 P1 C18 35.14(8)
C1 Fe1 P1 C18 -22.5(7)
N1 Fe1 P1 C18 -149.71(7)
C3 Fe1 P1 C18 128.20(8)
C11 Fe1 P1 C18 -67.91(8)
C2 Fe1 N1 C9 169.2(7)
C1 Fe1 N1 C9 -84.05(13)
C3 Fe1 N1 C9 -171.70(13)
C11 Fe1 N1 C9 3.01(12)
P1 Fe1 N1 C9 92.23(12)
C2 Fe1 N1 C5 -13.3(8)
C1 Fe1 N1 C5 93.52(13)
C3 Fe1 N1 C5 5.87(12)
C11 Fe1 N1 C5 -179.42(13)
P1 Fe1 N1 C5 -90.20(12)
C2 Fe1 C1 O1 -3(5)
N1 Fe1 C1 O1 -178(100)
C3 Fe1 C1 O1 -96(5)
C11 Fe1 C1 O1 100(5)
P1 Fe1 C1 O1 55(5)
C1 Fe1 C2 O2 -75(3)
N1 Fe1 C2 O2 32(3)
C3 Fe1 C2 O2 13(3)
C11 Fe1 C2 O2 -162(3)
P1 Fe1 C2 O2 109(3)
C2 Fe1 C3 O3 -18.97(17)
C1 Fe1 C3 O3 70.85(17)
N1 Fe1 C3 O3 162.66(17)
C11 Fe1 C3 O3 144.5(2)
P1 Fe1 C3 O3 -106.86(16)
C2 Fe1 C3 C4 165.09(12)
C1 Fe1 C3 C4 -105.09(12)
N1 Fe1 C3 C4 -13.27(11)
C11 Fe1 C3 C4 -31.4(3)
P1 Fe1 C3 C4 77.20(11)
O3 C3 C4 C5 -157.93(15)
Fe1 C3 C4 C5 18.60(17)
C9 N1 C5 C6 0.8(2)
Fe1 N1 C5 C6 -176.71(12)
C9 N1 C5 C4 -178.72(14)
Fe1 N1 C5 C4 3.74(18)
C3 C4 C5 N1 -14.4(2)
C3 C4 C5 C6 166.04(16)
N1 C5 C6 C7 -2.3(3)
C4 C5 C6 C7 177.22(17)
C5 C6 C7 C8 1.6(3)
C6 C7 C8 C9 0.5(3)
C5 N1 C9 C8 1.3(2)
Fe1 N1 C9 C8 178.83(13)
C5 N1 C9 C10 -177.79(14)
Fe1 N1 C9 C10 -0.26(19)
C7 C8 C9 N1 -1.9(3)
C7 C8 C9 C10 177.04(17)
N1 C9 C10 C11 -3.8(2)
C8 C9 C10 C11 177.20(16)
C9 C10 C11 O4 -179.20(15)
C9 C10 C11 Fe1 5.95(18)
C2 Fe1 C11 O4 2.53(18)
C1 Fe1 C11 O4 -86.79(17)
N1 Fe1 C11 O4 -178.69(17)
C3 Fe1 C11 O4 -160.54(19)
P1 Fe1 C11 O4 89.88(16)
C2 Fe1 C11 C10 176.41(12)
C1 Fe1 C11 C10 87.09(13)
N1 Fe1 C11 C10 -4.81(12)
C3 Fe1 C11 C10 13.3(3)
P1 Fe1 C11 C10 -96.24(12)
C24 P1 C12 C13 -12.78(16)
C18 P1 C12 C13 95.09(15)
Fe1 P1 C12 C13 -137.61(13)
C24 P1 C12 C17 170.85(13)
C18 P1 C12 C17 -81.27(14)
Fe1 P1 C12 C17 46.03(14)
C17 C12 C13 C14 -2.4(3)
P1 C12 C13 C14 -178.72(14)
C12 C13 C14 C15 1.4(3)
C13 C14 C15 C16 0.7(3)
C14 C15 C16 C17 -1.7(3)
C15 C16 C17 C12 0.7(3)
C13 C12 C17 C16 1.4(3)
P1 C12 C17 C16 177.95(14)
C24 P1 C18 C19 -100.82(14)
C12 P1 C18 C19 150.17(14)
Fe1 P1 C18 C19 22.54(15)
C24 P1 C18 C23 78.93(15)
C12 P1 C18 C23 -30.08(15)
Fe1 P1 C18 C23 -157.71(12)
C23 C18 C19 C20 0.2(2)
P1 C18 C19 C20 179.91(13)
C18 C19 C20 C21 -0.1(3)
C19 C20 C21 C22 -0.3(3)
C20 C21 C22 C23 0.6(3)
C21 C22 C23 C18 -0.6(3)
C19 C18 C23 C22 0.2(3)
P1 C18 C23 C22 -179.57(15)
C12 P1 C24 C29 138.24(14)
C18 P1 C24 C29 32.66(16)
Fe1 P1 C24 C29 -93.74(14)
C12 P1 C24 C25 -48.63(15)
C18 P1 C24 C25 -154.21(13)
Fe1 P1 C24 C25 79.40(14)
C29 C24 C25 C26 -1.3(2)
P1 C24 C25 C26 -174.52(13)
C24 C25 C26 C27 1.2(3)
C25 C26 C27 C28 -0.5(3)
C26 C27 C28 C29 0.0(3)
C27 C28 C29 C24 -0.1(3)
C25 C24 C29 C28 0.7(3)
P1 C24 C29 C28 173.97(15)
